data_2213414
loop_
_publ_author_name
'Zhu, Bao-Yong'
'Han, Chun-Lei'
'Fan, Jian-Dong'
'Yu, Wen-Tao'
'Cui, De-Liang'
'Jing, Hai-Peng'

_publ_section_title
;
 Sodium isocyanurate monohydrate
;
_journal_coeditor_code HY2054
_journal_issue 5
_journal_name_full 'Acta Crystallographica Section E'
_journal_page_first m1463
_journal_page_last m1464
_journal_paper_doi 10.1107/S1600536807019484
_journal_volume 63
_journal_year 2007
_chemical_formula_iupac 'Na +, C3 H2 N3 O3 -, H2 O'
_chemical_formula_moiety 'Na +, C3 H2 N3 O3 -, H2 O'
_chemical_formula_sum 'C3 H4 N3 Na O4'
_chemical_formula_weight 169.08
_chemical_name_systematic
;
Sodium isocyanurate monohydrate
;
_space_group_IT_number 2
_symmetry_cell_setting triclinic
_symmetry_space_group_name_Hall '-P 1'
_symmetry_space_group_name_H-M 'P -1'
_atom_sites_solution_hydrogens difmap
_atom_sites_solution_primary direct
_atom_sites_solution_secondary difmap
_cell_angle_alpha 91.1390(10)
_cell_angle_beta 99.1590(10)
_cell_angle_gamma 91.5350(10)
_cell_formula_units_Z 2
_cell_length_a 3.59870(10)
_cell_length_b 9.12570(10)
_cell_length_c 9.23110(10)
_cell_measurement_reflns_used 2602
_cell_measurement_temperature 296(2)
_cell_measurement_theta_max 32.52
_cell_measurement_theta_min 3.20
_cell_volume 299.093(10)
_computing_cell_refinement APEX2
_computing_data_collection 'APEX2 (Bruker, 2005)'
_computing_data_reduction APEX2
_computing_molecular_graphics 'SHELXTL (Bruker, 1997)'
_computing_publication_material 'WinGX (Farrugia, 1999)'
_computing_structure_refinement 'SHELXL97 (Sheldrick, 1997)'
_computing_structure_solution 'SIR97 (Altomare <i>et al.</i>,  1999)'
_diffrn_ambient_temperature 296(2)
_diffrn_measured_fraction_theta_full 0.989
_diffrn_measured_fraction_theta_max 0.989
_diffrn_measurement_device_type 'Bruker APEX II CCD'
_diffrn_measurement_method '\f and \w'
_diffrn_radiation_monochromator graphite
_diffrn_radiation_source 'fine-focus sealed tube'
_diffrn_radiation_type MoK\a
_diffrn_radiation_wavelength 0.71073
_diffrn_reflns_av_R_equivalents 0.0184
_diffrn_reflns_av_sigmaI/netI 0.0181
_diffrn_reflns_limit_h_max 5
_diffrn_reflns_limit_h_min -5
_diffrn_reflns_limit_k_max 13
_diffrn_reflns_limit_k_min -13
_diffrn_reflns_limit_l_max 13
_diffrn_reflns_limit_l_min -13
_diffrn_reflns_number 6793
_diffrn_reflns_theta_full 32.57
_diffrn_reflns_theta_max 32.57
_diffrn_reflns_theta_min 2.23
_exptl_absorpt_coefficient_mu 0.229
_exptl_absorpt_correction_T_max 0.98
_exptl_absorpt_correction_T_min 0.90
_exptl_absorpt_correction_type multi-scan
_exptl_absorpt_process_details '(APEX2; Bruker, 2005)'
_exptl_crystal_colour colorless
_exptl_crystal_density_diffrn 1.877
_exptl_crystal_density_method 'not measured'
_exptl_crystal_description needle
_exptl_crystal_F_000 172
_exptl_crystal_size_max 0.21
_exptl_crystal_size_mid 0.11
_exptl_crystal_size_min 0.09
_refine_diff_density_max 0.367
_refine_diff_density_min -0.308
_refine_ls_extinction_method none
_refine_ls_goodness_of_fit_ref 1.052
_refine_ls_hydrogen_treatment mixed
_refine_ls_matrix_type full
_refine_ls_number_parameters 110
_refine_ls_number_reflns 2163
_refine_ls_number_restraints 0
_refine_ls_restrained_S_all 1.052
_refine_ls_R_factor_all 0.0423
_refine_ls_R_factor_gt 0.0357
_refine_ls_shift/su_max 0.000
_refine_ls_shift/su_mean 0.000
_refine_ls_structure_factor_coef Fsqd
_refine_ls_weighting_details 'calc w=1/[\s^2^(Fo^2^)+(0.0676P)^2^+0.06P] where P=(Fo^2^+2Fc^2^)/3'
_refine_ls_weighting_scheme calc
_refine_ls_wR_factor_gt 0.1069
_refine_ls_wR_factor_ref 0.1134
_reflns_number_gt 1831
_reflns_number_total 2163
_reflns_threshold_expression I>2\s(I)
_cod_data_source_file hy2054.cif
_cod_data_source_block I
_cod_depositor_comments
;
The following automatic conversions were performed:
'_symmetry_cell_setting' value 'Triclinic' changed to 'triclinic'
according to '/home/saulius/struct/CIF-dictionaries/cif_core.dic'
dictionary named 'cif_core.dic' version 2.4.1 from 2010-06-29.

Automatic conversion script
Id: cif_fix_enum 1527 2010-12-29 10:47:43Z saulius 

The following automatic conversions were performed:

'_symmetry_cell_setting' value 'Triclinic' changed to 'triclinic'
according to /home/saulius/struct/CIF-dictionaries/cif_core.dic
dictionary named 'cif_core.dic' version 2.4.1 from 2010-06-29.

Automatic conversion script
Id: cif_fix_values 1715 2011-07-08 13:25:40Z adriana 
;
_cod_original_cell_volume 299.090(10)
_cod_database_code 2213414
_cod_database_fobs_code 2213414

loop_
_symmetry_equiv_pos_as_xyz
'x, y, z'
'-x, -y, -z'

loop_
_atom_site_type_symbol
_atom_site_label
_atom_site_fract_x
_atom_site_fract_y
_atom_site_fract_z
_atom_site_U_iso_or_equiv
_atom_site_adp_type
_atom_site_calc_flag
_atom_site_refinement_flags
_atom_site_occupancy
Na Na 0.66728(14) 0.37867(5) 0.36678(5) 0.02620(14) Uani d . 1
O O3 0.7313(2) 0.63292(8) 0.43532(8) 0.02411(18) Uani d . 1
O O2 0.9976(3) 0.81058(9) 0.00539(9) 0.0287(2) Uani d . 1
O O4 0.1071(3) 0.41444(9) 0.20571(9) 0.02902(19) Uani d . 1
H H4A 0.0907 0.5030 0.1792 0.065(7) Uiso d R 1
H H4B 0.0722 0.3602 0.1286 0.057(6) Uiso d R 1
O O1 0.6301(2) 1.11628(8) 0.34590(9) 0.02518(18) Uani d . 1
N N1 0.8174(3) 0.96382(9) 0.17353(9) 0.02051(18) Uani d . 1
N N3 0.8633(3) 0.70786(9) 0.21378(9) 0.02049(18) Uani d . 1
N N2 0.6671(3) 0.87183(9) 0.38559(9) 0.02085(18) Uani d . 1
C C1 0.8936(3) 0.82281(10) 0.12668(10) 0.01896(19) Uani d . 1
C C2 0.7006(3) 0.99226(10) 0.30372(10) 0.01789(18) Uani d . 1
C C3 0.7551(3) 0.73105(10) 0.34431(10) 0.01791(18) Uani d . 1
H H1 0.867(5) 1.038(2) 0.1154(18) 0.030(4) Uiso d . 1
H H2 0.609(5) 0.882(2) 0.475(2) 0.037(4) Uiso d . 1

loop_
_atom_site_aniso_label
_atom_site_aniso_U_11
_atom_site_aniso_U_22
_atom_site_aniso_U_33
_atom_site_aniso_U_12
_atom_site_aniso_U_13
_atom_site_aniso_U_23
Na 0.0340(3) 0.0178(2) 0.0286(2) 0.00160(17) 0.01004(18) 0.00164(17)
O3 0.0387(4) 0.0150(3) 0.0208(4) 0.0024(3) 0.0106(3) 0.0049(3)
O2 0.0504(5) 0.0184(4) 0.0212(4) 0.0003(3) 0.0180(3) -0.0004(3)
O4 0.0417(5) 0.0209(4) 0.0253(4) 0.0040(3) 0.0077(3) -0.0015(3)
O1 0.0419(4) 0.0126(3) 0.0238(4) 0.0030(3) 0.0132(3) -0.0004(3)
N1 0.0339(4) 0.0123(3) 0.0175(4) 0.0012(3) 0.0104(3) 0.0017(3)
N3 0.0311(4) 0.0131(3) 0.0192(4) 0.0022(3) 0.0097(3) 0.0012(3)
N2 0.0352(5) 0.0126(3) 0.0172(4) 0.0024(3) 0.0112(3) 0.0016(3)
C1 0.0267(4) 0.0140(4) 0.0172(4) 0.0006(3) 0.0064(3) -0.0003(3)
C2 0.0238(4) 0.0137(4) 0.0169(4) 0.0009(3) 0.0056(3) 0.0005(3)
C3 0.0238(4) 0.0129(4) 0.0176(4) 0.0008(3) 0.0049(3) 0.0014(3)

loop_
_atom_type_symbol
_atom_type_description
_atom_type_scat_dispersion_real
_atom_type_scat_dispersion_imag
_atom_type_scat_source
C C 0.0033 0.0016 'International Tables Vol C Tables 4.2.6.8 and 6.1.1.4'
H H 0.0000 0.0000 'International Tables Vol C Tables 4.2.6.8 and 6.1.1.4'
N N 0.0061 0.0033 'International Tables Vol C Tables 4.2.6.8 and 6.1.1.4'
O O 0.0106 0.0060 'International Tables Vol C Tables 4.2.6.8 and 6.1.1.4'
Na Na 0.0362 0.0249 'International Tables Vol C Tables 4.2.6.8 and 6.1.1.4'

loop_
_geom_angle_atom_site_label_1
_geom_angle_atom_site_label_2
_geom_angle_atom_site_label_3
_geom_angle_site_symmetry_1
_geom_angle_site_symmetry_3
_geom_angle
O4 Na O4 . 1_655 99.94(4)
O4 Na O3 . . 92.08(3)
O4 Na O3 1_655 . 89.59(3)
O4 Na O1 . 1_545 95.28(3)
O4 Na O1 1_655 1_545 96.67(3)
O3 Na O1 . 1_545 169.37(3)
O4 Na O3 . 2_666 86.28(3)
O4 Na O3 1_655 2_666 170.97(4)
O3 Na O3 . 2_666 83.61(3)
O1 Na O3 1_545 2_666 89.22(3)
O4 Na O3 . 2_766 172.84(3)
O4 Na O3 1_655 2_766 83.49(3)
O3 Na O3 . 2_766 81.62(3)
O1 Na O3 1_545 2_766 90.53(3)
O3 Na O3 2_666 2_766 89.64(3)
O4 Na Na . 1_655 139.79(2)
O4 Na Na 1_655 1_655 39.85(2)
O3 Na Na . 1_655 88.38(2)
O1 Na Na 1_545 1_655 90.93(2)
O3 Na Na 2_666 1_655 133.59(2)
O3 Na Na 2_766 1_655 43.957(19)
O4 Na Na . 1_455 40.21(2)
O4 Na Na 1_655 1_455 140.15(2)
O3 Na Na . 1_455 91.62(2)
O1 Na Na 1_545 1_455 89.07(2)
O3 Na Na 2_666 1_455 46.41(2)
O3 Na Na 2_766 1_455 136.043(19)
Na Na Na 1_655 1_455 180.0
O4 Na Na . 2_666 88.81(3)
O4 Na Na 1_655 2_666 132.26(3)
O3 Na Na . 2_666 42.96(2)
O1 Na Na 1_545 2_666 129.41(3)
O3 Na Na 2_666 2_666 40.65(2)
O3 Na Na 2_766 2_666 84.26(2)
Na Na Na 1_655 2_666 117.016(15)
Na Na Na 1_455 2_666 62.984(15)
O4 Na Na . 2_766 134.95(3)
O4 Na Na 1_655 2_766 85.26(3)
O3 Na Na . 2_766 42.97(2)
O1 Na Na 1_545 2_766 128.82(3)
O3 Na Na 2_666 2_766 85.72(3)
O3 Na Na 2_766 2_766 38.647(19)
Na Na Na 1_655 2_766 59.080(14)
Na Na Na 1_455 2_766 120.920(14)
Na Na Na 2_666 2_766 57.936(14)
C3 O3 Na . . 122.50(7)
C3 O3 Na . 2_666 129.06(7)
Na O3 Na . 2_666 96.39(3)
C3 O3 Na . 2_766 112.85(7)
Na O3 Na . 2_766 98.38(3)
Na O3 Na 2_666 2_766 89.64(3)
Na O4 Na . 1_455 99.94(4)
Na O4 H4A . . 111.3
Na O4 H4A 1_455 . 106.6
Na O4 H4B . . 115.5
Na O4 H4B 1_455 . 115.4
H4A O4 H4B . . 107.7
C2 O1 Na . 1_565 157.72(7)
C2 N1 C1 . . 123.03(8)
C2 N1 H1 . . 120.6(11)
C1 N1 H1 . . 116.2(11)
C3 N3 C1 . . 118.92(8)
C2 N2 C3 . . 123.95(8)
C2 N2 H2 . . 119.6(12)
C3 N2 H2 . . 116.1(12)
O2 C1 N3 . . 122.74(9)
O2 C1 N1 . . 117.11(9)
N3 C1 N1 . . 120.13(8)
O1 C2 N1 . . 123.62(9)
O1 C2 N2 . . 122.13(9)
N1 C2 N2 . . 114.25(8)
O3 C3 N3 . . 123.91(9)
O3 C3 N2 . . 116.45(8)
N3 C3 N2 . . 119.64(8)

loop_
_geom_bond_atom_site_label_1
_geom_bond_atom_site_label_2
_geom_bond_site_symmetry_2
_geom_bond_distance
_geom_bond_publ_flag
Na O4 . 2.3412(10) y
Na O4 1_655 2.3587(10) yes
Na O3 . 2.3882(9) y
Na O1 1_545 2.3969(8) yes
Na O3 2_666 2.4980(9) yes
Na O3 2_766 2.6064(10) yes
Na Na 1_655 3.5987(7) ?
Na Na 2_666 3.6430(9) ?
Na Na 2_766 3.7831(10) ?
O3 C3 . 1.2505(11) ?
O3 Na 2_666 2.4980(9) ?
O3 Na 2_766 2.6064(10) ?
O2 C1 . 1.2396(12) ?
O4 Na 1_455 2.3587(10) ?
O4 H4A . 0.8500 ?
O4 H4B . 0.8499 ?
O1 C2 . 1.2354(12) ?
O1 Na 1_565 2.3969(9) ?
N1 C2 . 1.3573(12) ?
N1 C1 . 1.3975(12) ?
N1 H1 . 0.901(18) ?
N3 C3 . 1.3385(12) ?
N3 C1 . 1.3469(13) ?
N2 C2 . 1.3596(12) ?
N2 C3 . 1.3917(12) ?
N2 H2 . 0.888(19) ?

loop_
_geom_hbond_atom_site_label_D
_geom_hbond_atom_site_label_H
_geom_hbond_atom_site_label_A
_geom_hbond_site_symmetry_A
_geom_hbond_distance_DH
_geom_hbond_distance_HA
_geom_hbond_distance_DA
_geom_hbond_angle_DHA
_geom_hbond_publ_flag
O4 H4A N3 1_455 0.85 2.10 2.8434(12) 146 y
O4 H4B O2 2_665 0.85 1.96 2.7788(12) 163 y
N1 H1 O2 2_775 0.901(18) 1.896(18) 2.7966(12) 176.6(15) y
N2 H2 O1 2_676 0.888(19) 1.981(19) 2.8530(11) 167.1(17) y

loop_
_geom_torsion_atom_site_label_1
_geom_torsion_atom_site_label_2
_geom_torsion_atom_site_label_3
_geom_torsion_atom_site_label_4
_geom_torsion_site_symmetry_1
_geom_torsion_site_symmetry_4
_geom_torsion
O4 Na O3 C3 . . -59.39(8)
O4 Na O3 C3 1_655 . 40.53(9)
O1 Na O3 C3 1_545 . 166.76(18)
O3 Na O3 C3 2_666 . -145.41(10)
O3 Na O3 C3 2_766 . 124.01(9)
Na Na O3 C3 1_655 . 80.38(8)
Na Na O3 C3 1_455 . -99.62(8)
Na Na O3 C3 2_666 . -145.41(10)
Na Na O3 C3 2_766 . 124.01(9)
O4 Na O3 Na . 2_666 86.02(3)
O4 Na O3 Na 1_655 2_666 -174.05(4)
O1 Na O3 Na 1_545 2_666 -47.8(2)
O3 Na O3 Na 2_666 2_666 0.0
O3 Na O3 Na 2_766 2_666 -90.58(3)
Na Na O3 Na 1_655 2_666 -134.21(2)
Na Na O3 Na 1_455 2_666 45.79(2)
Na Na O3 Na 2_766 2_666 -90.58(3)
O4 Na O3 Na . 2_766 176.60(3)
O4 Na O3 Na 1_655 2_766 -83.48(3)
O1 Na O3 Na 1_545 2_766 42.7(2)
O3 Na O3 Na 2_666 2_766 90.58(3)
O3 Na O3 Na 2_766 2_766 0.0
Na Na O3 Na 1_655 2_766 -43.64(2)
Na Na O3 Na 1_455 2_766 136.36(2)
Na Na O3 Na 2_666 2_766 90.58(3)
O4 Na O4 Na 1_655 1_455 180.0
O3 Na O4 Na . 1_455 -90.05(4)
O1 Na O4 Na 1_545 1_455 82.27(4)
Na Na O4 Na 1_655 1_455 180.0
Na Na O4 Na 2_666 1_455 -47.22(3)
Na Na O4 Na 2_766 1_455 -86.78(5)
C3 N3 C1 O2 . . 178.86(10)
C3 N3 C1 N1 . . 0.77(15)
C2 N1 C1 O2 . . 179.83(10)
C2 N1 C1 N3 . . -1.98(16)
Na O1 C2 N1 1_565 . -27.1(3)
Na O1 C2 N2 1_565 . 152.82(15)
C1 N1 C2 O1 . . -179.53(10)
C1 N1 C2 N2 . . 0.54(15)
C3 N2 C2 O1 . . -177.87(10)
C3 N2 C2 N1 . . 2.06(15)
Na O3 C3 N3 . . -21.54(14)
Na O3 C3 N3 2_666 . -154.94(8)
Na O3 C3 N3 2_766 . 95.60(10)
Na O3 C3 N2 . . 159.42(7)
Na O3 C3 N2 2_666 . 26.02(13)
Na O3 C3 N2 2_766 . -83.44(10)
C1 N3 C3 O3 . . -177.32(10)
C1 N3 C3 N2 . . 1.69(15)
C2 N2 C3 O3 . . 175.80(10)
C2 N2 C3 N3 . . -3.28(16)
